data_1547766
loop_
_publ_author_name
'Pal, Kuntal'
'Shukla, Rahul K.'
'Volla, Chandra M. R.'

_publ_section_title
;
 Rh(II)-Catalyzed Denitrogenative Reaction of N-Sulfonyl-1,2,3-triazoles
 with Isatins for the Construction of Indigoids.
;
_journal_issue 21
_journal_name_full 'Organic letters'
_journal_page_first 5764
_journal_page_last 5767
_journal_paper_doi 10.1021/acs.orglett.7b02697
_journal_volume 19
_journal_year 2017
_chemical_formula_moiety 'C24 H20 N2 O5 S'
_chemical_formula_sum 'C24 H20 Cl0 N2 O5 S'
_chemical_formula_weight 448.48
_space_group_crystal_system orthorhombic
_space_group_IT_number 61
_space_group_name_Hall '-P 2ac 2ab'
_space_group_name_H-M_alt 'P b c a'
_symmetry_space_group_name_Hall '-P 2ac 2ab'
_symmetry_space_group_name_H-M 'P b c a'
_atom_sites_solution_hydrogens mixed
_audit_creation_date 2017-10-14
_audit_creation_method
;
Olex2 1.2-alpha
(compiled 2015.10.28 svn.r3245 for OlexSys, GUI svn.r5128)
;
_cell_angle_alpha 90
_cell_angle_beta 90
_cell_angle_gamma 90
_cell_formula_units_Z 8
_cell_length_a 11.3088(7)
_cell_length_b 13.4942(7)
_cell_length_c 27.4368(13)
_cell_measurement_reflns_used 4384
_cell_measurement_temperature 150(2)
_cell_measurement_theta_max 31.0410
_cell_measurement_theta_min 2.3140
_cell_volume 4186.9(4)
_computing_cell_refinement 'CrysAlisPro 1.171.38.43 (Rigaku OD, 2015)'
_computing_data_collection 'CrysAlisPro 1.171.38.43 (Rigaku OD, 2015)'
_computing_data_reduction 'CrysAlisPro 1.171.38.43 (Rigaku OD, 2015)'
_computing_molecular_graphics 'Olex2 (Dolomanov et al., 2009)'
_computing_publication_material 'Olex2 (Dolomanov et al., 2009)'
_computing_structure_refinement 'ShelXL (Sheldrick, 2015)'
_computing_structure_solution 'SHELXL-2014/7 (Sheldrick, 2014)'
_diffrn_ambient_temperature 150(2)
_diffrn_detector 'CCD plate'
_diffrn_measured_fraction_theta_full 0.998
_diffrn_measured_fraction_theta_max 0.998
_diffrn_measurement_details
;
List of Runs (angles in degrees, time in seconds):

  # Type    Start    End  Width  t~exp~   \w     \q     \k     \f   Frames
--------------------------------------------------------------------------
  1  \w    -98.00  19.00   0.50    8.00    --  -20.00 -72.00  36.00  234
  2  \w    -62.00  -4.00   0.50    8.00    --  -20.00   0.00  36.00  116
;
_diffrn_measurement_device 'abstract diffractometer'
_diffrn_measurement_device_type 'dtrek-CrysAlisPro-abstract goniometer imported rigaku-d*trek images'
_diffrn_measurement_method '\w scans'
_diffrn_orient_matrix_type 'CrysAlisPro convention (1999,Acta A55,543-557)'
_diffrn_orient_matrix_UB_11 0.0619446000
_diffrn_orient_matrix_UB_12 -0.0070838000
_diffrn_orient_matrix_UB_13 0.0019404000
_diffrn_orient_matrix_UB_21 0.0061609000
_diffrn_orient_matrix_UB_22 0.0090186000
_diffrn_orient_matrix_UB_23 -0.0253407000
_diffrn_orient_matrix_UB_31 0.0074065000
_diffrn_orient_matrix_UB_32 0.0513234000
_diffrn_orient_matrix_UB_33 0.0047371000
_diffrn_radiation_monochromator graphite
_diffrn_radiation_probe x-ray
_diffrn_radiation_type MoK\a
_diffrn_radiation_wavelength 0.71073
_diffrn_reflns_av_R_equivalents 0.0728
_diffrn_reflns_av_unetI/netI 0.0747
_diffrn_reflns_Laue_measured_fraction_full 0.998
_diffrn_reflns_Laue_measured_fraction_max 0.998
_diffrn_reflns_limit_h_max 10
_diffrn_reflns_limit_h_min -13
_diffrn_reflns_limit_k_max 10
_diffrn_reflns_limit_k_min -16
_diffrn_reflns_limit_l_max 32
_diffrn_reflns_limit_l_min -22
_diffrn_reflns_number 12875
_diffrn_reflns_point_group_measured_fraction_full 0.998
_diffrn_reflns_point_group_measured_fraction_max 0.998
_diffrn_reflns_theta_full 24.995
_diffrn_reflns_theta_max 24.995
_diffrn_reflns_theta_min 2.334
_diffrn_source 'fine-focus sealed X-ray tube'
_diffrn_source_type 'Enhance (Mo) X-ray Source'
_exptl_absorpt_coefficient_mu 0.195
_exptl_absorpt_correction_T_max 1.00000
_exptl_absorpt_correction_T_min 0.47289
_exptl_absorpt_correction_type multi-scan
_exptl_absorpt_process_details
;
CrysAlisPro 1.171.38.43 (Rigaku Oxford Diffraction, 2015)
Empirical absorption correction using spherical harmonics,
 implemented in SCALE3 ABSPACK scaling algorithm.
;
_exptl_crystal_colour red
_exptl_crystal_colour_primary red
_exptl_crystal_density_diffrn 1.423
_exptl_crystal_description plate
_exptl_crystal_F_000 1872
_exptl_crystal_size_max 0.247
_exptl_crystal_size_mid 0.177
_exptl_crystal_size_min 0.042
_refine_diff_density_max 0.704
_refine_diff_density_min -0.562
_refine_diff_density_rms 0.091
_refine_ls_extinction_method none
_refine_ls_goodness_of_fit_ref 1.053
_refine_ls_hydrogen_treatment constr
_refine_ls_matrix_type full
_refine_ls_number_parameters 291
_refine_ls_number_reflns 3675
_refine_ls_number_restraints 0
_refine_ls_restrained_S_all 1.053
_refine_ls_R_factor_all 0.0890
_refine_ls_R_factor_gt 0.0618
_refine_ls_shift/su_max 0.009
_refine_ls_shift/su_mean 0.000
_refine_ls_structure_factor_coef Fsqd
_refine_ls_weighting_details 'w=1/[\s^2^(Fo^2^)+(0.0706P)^2^+3.7062P] where P=(Fo^2^+2Fc^2^)/3'
_refine_ls_weighting_scheme calc
_refine_ls_wR_factor_gt 0.1440
_refine_ls_wR_factor_ref 0.1649
_reflns_Friedel_coverage 0.000
_reflns_number_gt 2718
_reflns_number_total 3675
_reflns_threshold_expression 'I > 2\s(I)'
_cod_data_source_file ol7b02697_si_002.cif
_cod_data_source_block cmrv
_cod_depositor_comments 'Adding full bibliography for 1547766.cif.'
_cod_original_cell_volume 4187.0(4)
_cod_database_code 1547766
_chemical_oxdiff_formula C24H20N2O5S1
_shelx_space_group_comment
;
The symmetry employed for this shelxl refinement is uniquely defined
by the following loop, which should always be used as a source of
symmetry information in preference to the above space-group names.
They are only intended as comments.
;
_reflns_odcompleteness_completeness 91.27
_reflns_odcompleteness_iscentric 1
_reflns_odcompleteness_theta 31.10
_olex2_refinement_description
;
1. Fixed Uiso
 At 1.2 times of:
  All C(H) groups, All N(H) groups
 At 1.5 times of:
  All C(H,H,H) groups
2.a Riding coordinates:
 N008(H008)
2.b Aromatic/amide H refined with riding coordinates:
 N007(H007), C00C(H00C), C00F(H00F), C00H(H00H), C00J(H00J), C00K(H00K),
 C00L(H00L), C00O(H00O), C00Q(H00Q), C00R(H00R), C00S(H00S), C00T(H00T),
 C00V(H00V)
2.c Idealised Me refined as rotating group:
 C00U(H00A,H00B,H00D), C00W(H00E,H00G,H00I)
;
_shelx_shelxl_version_number 2014/7
_olex2_submission_special_instructions 'No special instructions were received'
_oxdiff_exptl_absorpt_empirical_details
;
Empirical correction (ABSPACK) includes:
- Absorption correction using spherical harmonics
- Frame scaling
- Detector area scaling
;
_oxdiff_exptl_absorpt_empirical_full_max 1.653
_oxdiff_exptl_absorpt_empirical_full_min 0.647

loop_
_space_group_symop_operation_xyz
'x, y, z'
'-x+1/2, -y, z+1/2'
'-x, y+1/2, -z+1/2'
'x+1/2, -y+1/2, -z'
'-x, -y, -z'
'x-1/2, y, -z-1/2'
'x, -y-1/2, z-1/2'
'-x-1/2, y-1/2, z'

loop_
_atom_site_label
_atom_site_type_symbol
_atom_site_fract_x
_atom_site_fract_y
_atom_site_fract_z
_atom_site_U_iso_or_equiv
_atom_site_adp_type
_atom_site_occupancy
_atom_site_site_symmetry_order
_atom_site_calc_flag
_atom_site_refinement_flags_posn
S001 S 0.64884(8) 0.52857(6) 0.22775(3) 0.0173(2) Uani 1 1 d .
O002 O 0.7625(2) 0.35168(16) 0.13200(7) 0.0203(5) Uani 1 1 d .
O003 O 0.5795(2) 0.53274(15) 0.27148(7) 0.0207(6) Uani 1 1 d .
O004 O 0.7472(2) 0.59424(16) 0.22129(7) 0.0223(6) Uani 1 1 d .
O005 O 0.4604(2) 0.28023(18) 0.26934(7) 0.0249(6) Uani 1 1 d .
O006 O 0.7877(2) 0.30383(16) 0.45487(7) 0.0217(6) Uani 1 1 d .
N007 N 0.5490(3) 0.19218(18) 0.18069(9) 0.0181(6) Uani 1 1 d .
H007 H 0.4974 0.1705 0.2022 0.022 Uiso 1 1 calc R
N008 N 0.7066(3) 0.41589(18) 0.22457(8) 0.0178(6) Uani 1 1 d .
H008 H 0.7628 0.4088 0.2454 0.021 Uiso 1 1 d R
C009 C 0.6177(3) 0.2757(2) 0.18617(10) 0.0164(7) Uani 1 1 d .
C00A C 0.5728(3) 0.1471(2) 0.13629(10) 0.0173(7) Uani 1 1 d .
C00B C 0.6888(3) 0.2868(2) 0.14007(10) 0.0166(7) Uani 1 1 d .
C00C C 0.5608(3) 0.3123(2) 0.36252(10) 0.0191(8) Uani 1 1 d .
H00C H 0.4769 0.3143 0.3611 0.023 Uiso 1 1 calc R
C00D C 0.6272(3) 0.3342(2) 0.22618(10) 0.0171(7) Uani 1 1 d .
C00E C 0.6542(3) 0.2039(2) 0.10972(11) 0.0172(7) Uani 1 1 d .
C00F C 0.7498(3) 0.3069(2) 0.32199(11) 0.0178(7) Uani 1 1 d .
H00F H 0.7951 0.3058 0.2928 0.021 Uiso 1 1 calc R
C00G C 0.5622(3) 0.3094(2) 0.27219(10) 0.0190(8) Uani 1 1 d .
C00H C 0.4305(3) 0.5437(2) 0.18534(12) 0.0221(8) Uani 1 1 d .
H00H H 0.3987 0.5414 0.2174 0.027 Uiso 1 1 calc R
C00I C 0.6271(3) 0.3121(2) 0.31942(10) 0.0173(7) Uani 1 1 d .
C00J C 0.6176(3) 0.3097(2) 0.40717(11) 0.0192(7) Uani 1 1 d .
H00J H 0.5727 0.3107 0.4364 0.023 Uiso 1 1 calc R
C00K C 0.3566(3) 0.5520(2) 0.14537(12) 0.0248(8) Uani 1 1 d .
H00K H 0.2736 0.5560 0.1503 0.030 Uiso 1 1 calc R
C00L C 0.5259(3) 0.0600(2) 0.11743(11) 0.0211(8) Uani 1 1 d .
H00L H 0.4717 0.0208 0.1355 0.025 Uiso 1 1 calc R
C00M C 0.4005(4) 0.5545(2) 0.09844(12) 0.0256(9) Uani 1 1 d .
C00N C 0.5528(3) 0.5389(2) 0.17790(10) 0.0177(8) Uani 1 1 d .
C00O C 0.8063(3) 0.3034(2) 0.36650(10) 0.0186(7) Uani 1 1 d .
H00O H 0.8901 0.2995 0.3680 0.022 Uiso 1 1 calc R
C00P C 0.7403(3) 0.3055(2) 0.40925(10) 0.0197(8) Uani 1 1 d .
C00Q C 0.5615(3) 0.0330(2) 0.07122(11) 0.0250(9) Uani 1 1 d .
H00Q H 0.5316 -0.0267 0.0576 0.030 Uiso 1 1 calc R
C00R C 0.5992(3) 0.5426(2) 0.13077(11) 0.0210(8) Uani 1 1 d .
H00R H 0.6822 0.5402 0.1257 0.025 Uiso 1 1 calc R
C00S C 0.6875(3) 0.1766(2) 0.06297(11) 0.0211(8) Uani 1 1 d .
H00S H 0.7413 0.2159 0.0447 0.025 Uiso 1 1 calc R
C00T C 0.5228(4) 0.5499(2) 0.09175(11) 0.0252(8) Uani 1 1 d .
H00T H 0.5541 0.5518 0.0596 0.030 Uiso 1 1 calc R
C00U C 0.3189(4) 0.5610(3) 0.05493(12) 0.0347(10) Uani 1 1 d .
H00A H 0.3301 0.5026 0.0342 0.052 Uiso 1 1 calc GR
H00B H 0.3372 0.6209 0.0362 0.052 Uiso 1 1 calc GR
H00D H 0.2367 0.5637 0.0661 0.052 Uiso 1 1 calc GR
C00V C 0.6403(3) 0.0902(2) 0.04359(11) 0.0227(8) Uani 1 1 d .
H00V H 0.6613 0.0699 0.0116 0.027 Uiso 1 1 calc R
C00W C 0.9124(3) 0.2898(3) 0.45906(11) 0.0244(8) Uani 1 1 d .
H00E H 0.9537 0.3444 0.4428 0.037 Uiso 1 1 calc GR
H00G H 0.9346 0.2269 0.4437 0.037 Uiso 1 1 calc GR
H00I H 0.9346 0.2884 0.4936 0.037 Uiso 1 1 calc GR

loop_
_atom_site_aniso_label
_atom_site_aniso_U_11
_atom_site_aniso_U_22
_atom_site_aniso_U_33
_atom_site_aniso_U_23
_atom_site_aniso_U_13
_atom_site_aniso_U_12
S001 0.0200(5) 0.0133(4) 0.0185(4) -0.0007(3) 0.0012(3) -0.0005(4)
O002 0.0190(14) 0.0198(12) 0.0222(11) 0.0007(9) 0.0022(10) -0.0015(12)
O003 0.0269(15) 0.0159(11) 0.0194(11) 0.0004(8) 0.0027(10) 0.0028(11)
O004 0.0228(15) 0.0181(12) 0.0260(11) 0.0009(9) -0.0020(10) -0.0074(11)
O005 0.0195(16) 0.0319(14) 0.0233(12) 0.0000(9) 0.0006(10) -0.0078(13)
O006 0.0206(15) 0.0251(13) 0.0194(11) -0.0004(9) -0.0015(10) 0.0051(12)
N007 0.0194(17) 0.0168(14) 0.0181(13) -0.0007(10) 0.0016(12) 0.0001(13)
N008 0.0171(17) 0.0153(14) 0.0209(13) 0.0017(10) -0.0074(12) 0.0039(13)
C009 0.0181(19) 0.0134(15) 0.0178(15) 0.0033(12) -0.0027(14) 0.0038(15)
C00A 0.0160(19) 0.0173(16) 0.0187(15) 0.0007(12) -0.0019(13) 0.0060(15)
C00B 0.0141(19) 0.0136(16) 0.0220(16) 0.0046(12) -0.0004(14) 0.0059(15)
C00C 0.020(2) 0.0150(16) 0.0217(16) 0.0007(12) 0.0006(14) 0.0024(15)
C00D 0.018(2) 0.0145(16) 0.0182(15) 0.0024(12) -0.0024(14) 0.0003(15)
C00E 0.019(2) 0.0135(16) 0.0193(15) 0.0029(12) 0.0011(14) 0.0040(15)
C00F 0.020(2) 0.0148(16) 0.0184(15) 0.0024(12) 0.0035(14) 0.0026(15)
C00G 0.022(2) 0.0149(16) 0.0196(16) -0.0030(12) 0.0012(14) -0.0002(16)
C00H 0.025(2) 0.0160(16) 0.0258(17) -0.0020(13) 0.0009(15) 0.0009(17)
C00I 0.023(2) 0.0102(15) 0.0187(15) 0.0011(11) -0.0004(14) 0.0020(15)
C00J 0.021(2) 0.0182(16) 0.0188(15) 0.0011(12) 0.0049(14) 0.0021(16)
C00K 0.021(2) 0.0183(17) 0.0355(19) -0.0027(14) -0.0035(16) -0.0017(16)
C00L 0.022(2) 0.0174(17) 0.0237(16) 0.0024(13) -0.0007(15) -0.0007(16)
C00M 0.034(2) 0.0116(16) 0.0314(18) -0.0018(13) -0.0100(17) 0.0013(17)
C00N 0.023(2) 0.0106(15) 0.0198(16) 0.0002(12) -0.0026(14) -0.0015(15)
C00O 0.016(2) 0.0173(16) 0.0227(16) -0.0015(12) 0.0009(14) 0.0030(15)
C00P 0.030(2) 0.0127(15) 0.0160(15) -0.0022(12) 0.0010(14) 0.0024(16)
C00Q 0.034(2) 0.0168(17) 0.0246(17) -0.0041(13) -0.0014(16) -0.0022(17)
C00R 0.025(2) 0.0154(16) 0.0228(16) 0.0022(12) -0.0008(15) -0.0020(16)
C00S 0.020(2) 0.0220(17) 0.0211(15) 0.0032(13) 0.0042(14) 0.0044(16)
C00T 0.033(2) 0.0189(17) 0.0233(17) 0.0022(13) 0.0013(16) -0.0005(18)
C00U 0.046(3) 0.0233(19) 0.035(2) -0.0022(15) -0.0137(19) 0.004(2)
C00V 0.027(2) 0.0243(18) 0.0164(15) -0.0007(13) 0.0029(14) 0.0042(17)
C00W 0.025(2) 0.0265(18) 0.0222(16) -0.0008(13) -0.0038(15) 0.0054(18)

loop_
_atom_type_symbol
_atom_type_description
_atom_type_scat_dispersion_real
_atom_type_scat_dispersion_imag
_atom_type_scat_source
C C 0.0033 0.0016 'International Tables Vol C Tables 4.2.6.8 and 6.1.1.4'
H H 0.0000 0.0000 'International Tables Vol C Tables 4.2.6.8 and 6.1.1.4'
N N 0.0061 0.0033 'International Tables Vol C Tables 4.2.6.8 and 6.1.1.4'
O O 0.0106 0.0060 'International Tables Vol C Tables 4.2.6.8 and 6.1.1.4'
Cl Cl 0.1484 0.1585 'International Tables Vol C Tables 4.2.6.8 and 6.1.1.4'
S S 0.1246 0.1234 'International Tables Vol C Tables 4.2.6.8 and 6.1.1.4'

loop_
_geom_angle_atom_site_label_1
_geom_angle_atom_site_label_2
_geom_angle_atom_site_label_3
_geom_angle
O003 S001 N008 107.19(13)
O003 S001 C00N 108.13(16)
O004 S001 O003 120.23(13)
O004 S001 N008 104.77(15)
O004 S001 C00N 109.58(14)
N008 S001 C00N 106.02(13)
C00P O006 C00W 117.8(2)
C009 N007 H007 124.9
C009 N007 C00A 110.2(3)
C00A N007 H007 124.9
S001 N008 H008 111.0
C00D N008 S001 117.4(2)
C00D N008 H008 111.1
N007 C009 C00B 106.9(2)
C00D C009 N007 127.6(3)
C00D C009 C00B 125.4(3)
N007 C00A C00E 110.1(3)
N007 C00A C00L 128.6(3)
C00L C00A C00E 121.3(3)
O002 C00B C009 125.8(3)
O002 C00B C00E 129.0(3)
C00E C00B C009 105.2(3)
C00I C00C H00C 120.1
C00J C00C H00C 120.1
C00J C00C C00I 119.9(3)
N008 C00D C00G 120.6(2)
C009 C00D N008 118.4(3)
C009 C00D C00G 120.8(3)
C00A C00E C00B 107.5(3)
C00S C00E C00A 120.9(3)
C00S C00E C00B 131.6(3)
C00I C00F H00F 119.7
C00O C00F H00F 119.7
C00O C00F C00I 120.6(3)
O005 C00G C00D 118.8(3)
O005 C00G C00I 122.0(3)
C00I C00G C00D 119.0(3)
C00K C00H H00H 120.5
C00K C00H C00N 119.0(3)
C00N C00H H00H 120.5
C00C C00I C00G 118.0(3)
C00F C00I C00C 119.5(3)
C00F C00I C00G 122.3(3)
C00C C00J H00J 120.0
C00C C00J C00P 120.1(3)
C00P C00J H00J 120.0
C00H C00K H00K 119.2
C00M C00K C00H 121.6(4)
C00M C00K H00K 119.2
C00A C00L H00L 121.5
C00Q C00L C00A 117.0(3)
C00Q C00L H00L 121.5
C00K C00M C00T 118.5(3)
C00K C00M C00U 121.3(4)
C00T C00M C00U 120.2(3)
C00H C00N S001 120.2(2)
C00R C00N S001 119.6(3)
C00R C00N C00H 120.3(3)
C00F C00O H00O 120.1
C00F C00O C00P 119.9(3)
C00P C00O H00O 120.1
O006 C00P C00J 115.6(3)
O006 C00P C00O 124.3(3)
C00J C00P C00O 120.1(3)
C00L C00Q H00Q 118.8
C00L C00Q C00V 122.5(3)
C00V C00Q H00Q 118.8
C00N C00R H00R 120.4
C00T C00R C00N 119.1(4)
C00T C00R H00R 120.4
C00E C00S H00S 120.9
C00E C00S C00V 118.2(3)
C00V C00S H00S 120.9
C00M C00T H00T 119.3
C00R C00T C00M 121.4(3)
C00R C00T H00T 119.3
C00M C00U H00A 109.5
C00M C00U H00B 109.5
C00M C00U H00D 109.5
H00A C00U H00B 109.5
H00A C00U H00D 109.5
H00B C00U H00D 109.5
C00Q C00V H00V 120.0
C00S C00V C00Q 120.0(3)
C00S C00V H00V 120.0
O006 C00W H00E 109.5
O006 C00W H00G 109.5
O006 C00W H00I 109.5
H00E C00W H00G 109.5
H00E C00W H00I 109.5
H00G C00W H00I 109.5

loop_
_geom_bond_atom_site_label_1
_geom_bond_atom_site_label_2
_geom_bond_distance
S001 O003 1.434(2)
S001 O004 1.433(2)
S001 N008 1.657(3)
S001 C00N 1.752(3)
O002 C00B 1.229(4)
O005 C00G 1.219(4)
O006 C00P 1.362(4)
O006 C00W 1.427(4)
N007 H007 0.8800
N007 C009 1.377(4)
N007 C00A 1.388(4)
N008 H008 0.8600
N008 C00D 1.422(4)
C009 C00B 1.506(4)
C009 C00D 1.357(4)
C00A C00E 1.402(5)
C00A C00L 1.389(4)
C00B C00E 1.449(4)
C00C H00C 0.9500
C00C C00I 1.400(4)
C00C C00J 1.384(4)
C00D C00G 1.499(4)
C00E C00S 1.387(4)
C00F H00F 0.9500
C00F C00I 1.391(5)
C00F C00O 1.379(4)
C00G C00I 1.490(4)
C00H H00H 0.9500
C00H C00K 1.383(5)
C00H C00N 1.400(5)
C00J H00J 0.9500
C00J C00P 1.390(5)
C00K H00K 0.9500
C00K C00M 1.380(5)
C00L H00L 0.9500
C00L C00Q 1.380(4)
C00M C00T 1.397(5)
C00M C00U 1.511(5)
C00N C00R 1.396(4)
C00O H00O 0.9500
C00O C00P 1.391(4)
C00Q H00Q 0.9500
C00Q C00V 1.402(5)
C00R H00R 0.9500
C00R C00T 1.379(5)
C00S H00S 0.9500
C00S C00V 1.387(5)
C00T H00T 0.9500
C00U H00A 0.9800
C00U H00B 0.9800
C00U H00D 0.9800
C00V H00V 0.9500
C00W H00E 0.9800
C00W H00G 0.9800
C00W H00I 0.9800

loop_
_geom_torsion_atom_site_label_1
_geom_torsion_atom_site_label_2
_geom_torsion_atom_site_label_3
_geom_torsion_atom_site_label_4
_geom_torsion
S001 N008 C00D C009 114.7(3)
S001 N008 C00D C00G -69.5(3)
S001 C00N C00R C00T 179.4(2)
O002 C00B C00E C00A 175.9(3)
O002 C00B C00E C00S -4.2(6)
O003 S001 N008 C00D 55.8(2)
O003 S001 C00N C00H -3.4(3)
O003 S001 C00N C00R 176.3(2)
O004 S001 N008 C00D -175.4(2)
O004 S001 C00N C00H -136.2(3)
O004 S001 C00N C00R 43.6(3)
O005 C00G C00I C00C -20.8(4)
O005 C00G C00I C00F 154.3(3)
N007 C009 C00B O002 -178.0(3)
N007 C009 C00B C00E -0.3(3)
N007 C009 C00D N008 178.1(3)
N007 C009 C00D C00G 2.4(5)
N007 C00A C00E C00B 3.2(4)
N007 C00A C00E C00S -176.7(3)
N007 C00A C00L C00Q 177.7(3)
N008 S001 C00N C00H 111.3(3)
N008 S001 C00N C00R -69.0(3)
N008 C00D C00G O005 142.5(3)
N008 C00D C00G C00I -43.0(4)
C009 N007 C00A C00E -3.5(4)
C009 N007 C00A C00L 177.7(3)
C009 C00B C00E C00A -1.7(3)
C009 C00B C00E C00S 178.2(3)
C009 C00D C00G O005 -41.8(5)
C009 C00D C00G C00I 132.6(3)
C00A N007 C009 C00B 2.2(3)
C00A N007 C009 C00D -173.7(3)
C00A C00E C00S C00V -1.5(5)
C00A C00L C00Q C00V -0.8(5)
C00B C009 C00D N008 2.9(5)
C00B C009 C00D C00G -172.9(3)
C00B C00E C00S C00V 178.6(3)
C00C C00J C00P O006 179.6(2)
C00C C00J C00P C00O -0.4(5)
C00D C009 C00B O002 -1.9(5)
C00D C009 C00B C00E 175.8(3)
C00D C00G C00I C00C 164.9(3)
C00D C00G C00I C00F -19.9(4)
C00E C00A C00L C00Q -1.0(5)
C00E C00S C00V C00Q -0.3(5)
C00F C00O C00P O006 -179.0(3)
C00F C00O C00P C00J 1.0(5)
C00H C00K C00M C00T -0.9(5)
C00H C00K C00M C00U 178.5(3)
C00H C00N C00R C00T -0.8(4)
C00I C00C C00J C00P -0.8(4)
C00I C00F C00O C00P -0.4(5)
C00J C00C C00I C00F 1.5(4)
C00J C00C C00I C00G 176.7(3)
C00K C00H C00N S001 179.9(2)
C00K C00H C00N C00R 0.2(5)
C00K C00M C00T C00R 0.3(5)
C00L C00A C00E C00B -177.9(3)
C00L C00A C00E C00S 2.2(5)
C00L C00Q C00V C00S 1.5(5)
C00N S001 N008 C00D -59.5(2)
C00N C00H C00K C00M 0.7(5)
C00N C00R C00T C00M 0.6(5)
C00O C00F C00I C00C -0.9(5)
C00O C00F C00I C00G -175.9(3)
C00U C00M C00T C00R -179.1(3)
C00W O006 C00P C00J 174.0(3)
C00W O006 C00P C00O -6.0(4)
